data_4343476
loop_
_publ_author_name
'Wu, Xialu'
'Ding, Nini'
'Zhang, Wenhua'
'Xue, Fei'
'Hor, T. S. Andy'

_publ_section_title
;
 Spacer-Directed Selective Assembly of Copper Square or Hexagon and
 Ring-Stacks or Coordination Nanotubes.
;
_journal_issue 14
_journal_name_full 'Inorganic chemistry'
_journal_page_first 6680
_journal_page_last 6686
_journal_paper_doi 10.1021/ic502552y
_journal_volume 54
_journal_year 2015
_chemical_formula_moiety 'C120 H120 Cu6 N18 O18, 6(Cl O4), 6(H2 O)'
_chemical_formula_sum 'C120 H132 Cl6 Cu6 N18 O48'
_chemical_formula_weight 3188.37
_space_group_crystal_system trigonal
_space_group_IT_number 148
_space_group_name_Hall '-R 3'
_space_group_name_H-M_alt 'R -3 :H'
_symmetry_space_group_name_Hall '-R 3'
_symmetry_space_group_name_H-M 'R -3 :H'
_atom_sites_solution_hydrogens mixed
_audit_creation_method SHELXL-2013
_audit_update_record
;
2015-02-27 # Formatted by publCIF

;
_cell_angle_alpha 90
_cell_angle_beta 90
_cell_angle_gamma 120
_cell_formula_units_Z 3
_cell_length_a 45.269(6)
_cell_length_b 45.269(6)
_cell_length_c 6.9415(14)
_cell_measurement_reflns_used 1023
_cell_measurement_temperature 100(2)
_cell_measurement_theta_max 26.73
_cell_measurement_theta_min 3.24
_cell_volume 12319(3)
_computing_structure_refinement 'SHELXL-2013 (Sheldrick, 2013)'
_diffrn_ambient_temperature 100(2)
_diffrn_detector_area_resol_mean 0
_diffrn_measured_fraction_theta_full 0.995
_diffrn_measured_fraction_theta_max 0.996
_diffrn_measurement_device_type 'CCD area detector'
_diffrn_measurement_method 'phi and omega scans'
_diffrn_radiation_type MoK\a
_diffrn_radiation_wavelength 0.71073
_diffrn_reflns_av_R_equivalents 0.0409
_diffrn_reflns_av_unetI/netI 0.0347
_diffrn_reflns_laue_measured_fraction_full 0.995
_diffrn_reflns_laue_measured_fraction_max 0.996
_diffrn_reflns_limit_h_max 58
_diffrn_reflns_limit_h_min -53
_diffrn_reflns_limit_k_max 40
_diffrn_reflns_limit_k_min -57
_diffrn_reflns_limit_l_max 8
_diffrn_reflns_limit_l_min -8
_diffrn_reflns_number 28247
_diffrn_reflns_point_group_measured_fraction_full 0.995
_diffrn_reflns_point_group_measured_fraction_max 0.996
_diffrn_reflns_theta_full 25.242
_diffrn_reflns_theta_max 27.104
_diffrn_reflns_theta_min 0.900
_diffrn_standards_decay_% 0
_diffrn_standards_interval_count 0
_diffrn_standards_interval_time 0
_diffrn_standards_number 0
_exptl_absorpt_coefficient_mu 0.938
_exptl_absorpt_correction_T_max 0.798
_exptl_absorpt_correction_T_min 0.705
_exptl_absorpt_correction_type multi-scan
_exptl_absorpt_process_details 'Sadabs, (Sheldrick 2008)'
_exptl_crystal_colour Blue
_exptl_crystal_density_diffrn 1.289
_exptl_crystal_description Block
_exptl_crystal_F_000 4914
_exptl_crystal_size_max 0.500
_exptl_crystal_size_mid 0.320
_exptl_crystal_size_min 0.240
_refine_diff_density_max 1.570
_refine_diff_density_min -0.607
_refine_diff_density_rms 0.115
_refine_ls_extinction_method none
_refine_ls_goodness_of_fit_ref 1.052
_refine_ls_hydrogen_treatment constr
_refine_ls_matrix_type full
_refine_ls_number_parameters 310
_refine_ls_number_reflns 6010
_refine_ls_number_restraints 0
_refine_ls_restrained_S_all 1.052
_refine_ls_R_factor_all 0.0591
_refine_ls_R_factor_gt 0.0522
_refine_ls_shift/su_max 0.001
_refine_ls_shift/su_mean 0.000
_refine_ls_structure_factor_coef Fsqd
_refine_ls_weighting_details
;
 w=1/[\s^2^(Fo^2^)+(0.0983P)^2^+26.8924P]
 where P=(Fo^2^+2Fc^2^)/3
;
_refine_ls_weighting_scheme calc
_refine_ls_wR_factor_gt 0.1471
_refine_ls_wR_factor_ref 0.1518
_reflns_Friedel_coverage 0.000
_reflns_number_gt 5070
_reflns_number_total 6010
_reflns_threshold_expression 'I > 2\s(I)'
_cod_data_source_file ic502552y_si_005.cif
_cod_data_source_block CU
_cod_depositor_comments 'Adding full bibliography for 4343476--4343480.cif.'
_cod_original_cell_volume 12320(4)
_cod_database_code 4343476
_publcif_datablock.id {809df57c-1251-4297-95c0-68495aa1e469}

_shelx_space_group_comment
;
The symmetry employed for this shelxl refinement is uniquely defined
by the following loop, which should always be used as a source of
symmetry information in preference to the above space-group names.
They are only intended as comments.
;
_shelx_estimated_absorpt_t_min 0.651
_shelx_estimated_absorpt_t_max 0.806
_shelxl_version_number 2013-2

loop_
_space_group_symop_operation_xyz
'x, y, z'
'-y, x-y, z'
'-x+y, -x, z'
'x+2/3, y+1/3, z+1/3'
'-y+2/3, x-y+1/3, z+1/3'
'-x+y+2/3, -x+1/3, z+1/3'
'x+1/3, y+2/3, z+2/3'
'-y+1/3, x-y+2/3, z+2/3'
'-x+y+1/3, -x+2/3, z+2/3'
'-x, -y, -z'
'y, -x+y, -z'
'x-y, x, -z'
'-x+2/3, -y+1/3, -z+1/3'
'y+2/3, -x+y+1/3, -z+1/3'
'x-y+2/3, x+1/3, -z+1/3'
'-x+1/3, -y+2/3, -z+2/3'
'y+1/3, -x+y+2/3, -z+2/3'
'x-y+1/3, x+2/3, -z+2/3'

loop_
_atom_site_label
_atom_site_type_symbol
_atom_site_fract_x
_atom_site_fract_y
_atom_site_fract_z
_atom_site_U_iso_or_equiv
_atom_site_adp_type
_atom_site_occupancy
_atom_site_site_symmetry_order
_atom_site_calc_flag
_atom_site_refinement_flags_posn
_atom_site_refinement_flags_adp
_atom_site_refinement_flags_occupancy
Cu1 Cu 0.10595(2) 0.24913(2) 0.12196(4) 0.01760(13) Uani 1 1 d . . .
Cl1 Cl 0.01353(2) 0.25008(2) 0.63128(10) 0.02591(18) Uani 1 1 d . . .
O1 O 0.12109(5) 0.21644(5) 0.1975(3) 0.0221(4) Uani 1 1 d . . .
O1W O 0.09577(7) 0.23276(9) -0.1819(4) 0.0705(12) Uani 1 1 d . . .
H1W1 H 0.0882 0.2389 -0.2733 0.085 Uiso 1 1 d R U .
H2W1 H 0.1144 0.2351 -0.2153 0.085 Uiso 1 1 d R U .
O2 O 0.12943(5) 0.24257(5) 0.4803(3) 0.0215(4) Uani 1 1 d . . .
O2W O 0.9031(3) 0.8463(2) 0.9733(15) 0.118(4) Uani 0.5 1 d . . P
H1W2 H 0.9046 0.8607 0.8937 0.142 Uiso 0.5 1 d R U P
H2W2 H 0.8931 0.8274 0.9202 0.142 Uiso 0.5 1 d R U P
O3 O 0.01676(7) 0.28048(6) 0.7161(4) 0.0439(6) Uani 1 1 d . . .
O3W O 0.9390(2) 0.8443(2) 0.2091(15) 0.110(3) Uani 0.5 1 d . . P
H1W3 H 0.9331 0.8566 0.1513 0.133 Uiso 0.5 1 d R U P
H2W3 H 0.9537 0.8533 0.2946 0.133 Uiso 0.5 1 d R U P
O4 O 0.00168(6) 0.24678(6) 0.4365(3) 0.0347(5) Uani 1 1 d . . .
O5 O 0.04640(6) 0.25194(6) 0.6319(4) 0.0409(6) Uani 1 1 d . . .
O6 O -0.01037(6) 0.22071(6) 0.7405(3) 0.0359(5) Uani 1 1 d . . .
N1 N 0.21481(6) 0.15731(6) 0.8123(3) 0.0206(5) Uani 1 1 d . . .
N2 N 0.10042(6) 0.29085(6) 0.1346(3) 0.0188(5) Uani 1 1 d . . .
N3 N 0.15450(6) 0.28526(6) 0.0754(3) 0.0189(5) Uani 1 1 d . . .
C1 C 0.13144(7) 0.22148(7) 0.3734(4) 0.0205(5) Uani 1 1 d . . .
C2 C 0.14630(7) 0.20072(7) 0.4429(4) 0.0247(6) Uani 1 1 d . . .
H2 H 0.1496 0.1868 0.3527 0.030 Uiso 1 1 calc R U .
C3 C 0.15515(7) 0.20058(8) 0.6227(4) 0.0253(6) Uani 1 1 d . . .
H3 H 0.1498 0.2128 0.7140 0.030 Uiso 1 1 calc R U .
C4 C 0.19994(9) 0.14979(9) 0.6390(5) 0.0322(7) Uani 1 1 d . . .
H4 H 0.2042 0.1357 0.5555 0.039 Uiso 1 1 calc R U .
C5 C 0.17874(9) 0.16150(9) 0.5754(5) 0.0330(7) Uani 1 1 d . . .
H5 H 0.1683 0.1550 0.4522 0.040 Uiso 1 1 calc R U .
C6 C 0.17284(7) 0.18285(8) 0.6933(4) 0.0243(6) Uani 1 1 d . . .
C7 C 0.18665(8) 0.18893(8) 0.8776(4) 0.0271(6) Uani 1 1 d . . .
H7 H 0.1819 0.2020 0.9665 0.033 Uiso 1 1 calc R U .
C8 C 0.20733(8) 0.17594(7) 0.9313(4) 0.0246(6) Uani 1 1 d . . .
H8 H 0.2166 0.1804 1.0577 0.030 Uiso 1 1 calc R U .
C9 C 0.07128(7) 0.29168(7) 0.1603(4) 0.0223(6) Uani 1 1 d . . .
H9 H 0.0505 0.2706 0.1708 0.027 Uiso 1 1 calc R U .
C10 C 0.07006(7) 0.32169(8) 0.1723(4) 0.0233(6) Uani 1 1 d . . .
C11 C 0.10098(8) 0.35225(7) 0.1638(4) 0.0231(6) Uani 1 1 d . . .
H11 H 0.1015 0.3734 0.1759 0.028 Uiso 1 1 calc R U .
C12 C 0.13104(7) 0.35164(7) 0.1375(4) 0.0216(5) Uani 1 1 d . . .
H12 H 0.1522 0.3724 0.1306 0.026 Uiso 1 1 calc R U .
C13 C 0.13004(7) 0.32067(7) 0.1214(4) 0.0190(5) Uani 1 1 d . . .
C14 C 0.16056(7) 0.31749(7) 0.0865(4) 0.0192(5) Uani 1 1 d . . .
C15 C 0.19345(7) 0.34500(7) 0.0640(4) 0.0219(6) Uani 1 1 d . . .
H15 H 0.1976 0.3677 0.0743 0.026 Uiso 1 1 calc R U .
C16 C 0.21997(7) 0.33910(8) 0.0269(4) 0.0243(6) Uani 1 1 d . . .
H16 H 0.2424 0.3578 0.0110 0.029 Uiso 1 1 calc R U .
C17 C 0.21397(7) 0.30584(8) 0.0126(4) 0.0229(6) Uani 1 1 d . . .
C18 C 0.18055(7) 0.27974(7) 0.0394(4) 0.0216(6) Uani 1 1 d . . .
H18 H 0.1759 0.2568 0.0320 0.026 Uiso 1 1 calc R U .
C19 C 0.03658(8) 0.32087(9) 0.1922(5) 0.0325(7) Uani 1 1 d . . .
H19A H 0.0227 0.3042 0.2912 0.049 Uiso 1 1 calc R U .
H19B H 0.0244 0.3143 0.0688 0.049 Uiso 1 1 calc R U .
H19C H 0.0408 0.3435 0.2295 0.049 Uiso 1 1 calc R U .
C20 C 0.24237(8) 0.29825(8) -0.0263(4) 0.0285(6) Uani 1 1 d . . .
H20A H 0.2345 0.2794 -0.1183 0.043 Uiso 1 1 calc R U .
H20B H 0.2490 0.2919 0.0944 0.043 Uiso 1 1 calc R U .
H20C H 0.2621 0.3186 -0.0802 0.043 Uiso 1 1 calc R U .

loop_
_atom_site_aniso_label
_atom_site_aniso_U_11
_atom_site_aniso_U_22
_atom_site_aniso_U_33
_atom_site_aniso_U_23
_atom_site_aniso_U_13
_atom_site_aniso_U_12
Cu1 0.01632(19) 0.01778(19) 0.01685(19) 0.00245(11) 0.00093(11) 0.00714(14)
Cl1 0.0231(3) 0.0259(4) 0.0241(4) 0.0048(3) -0.0011(3) 0.0088(3)
O1 0.0226(10) 0.0208(9) 0.0235(10) 0.0022(8) 0.0056(8) 0.0112(8)
O1W 0.0336(14) 0.097(3) 0.0209(12) -0.0187(14) 0.0099(10) -0.0121(15)
O2 0.0189(9) 0.0211(10) 0.0262(10) 0.0000(8) 0.0039(7) 0.0114(8)
O2W 0.171(10) 0.052(5) 0.146(9) -0.057(5) -0.065(8) 0.067(6)
O3 0.0469(15) 0.0298(13) 0.0486(15) -0.0050(11) -0.0003(12) 0.0144(12)
O3W 0.097(7) 0.056(5) 0.126(8) -0.021(5) 0.015(6) -0.002(4)
O4 0.0331(12) 0.0474(14) 0.0243(11) 0.0089(10) -0.0011(9) 0.0207(11)
O5 0.0269(12) 0.0367(13) 0.0552(16) 0.0042(11) -0.0091(11) 0.0131(11)
O6 0.0366(13) 0.0305(12) 0.0278(11) 0.0078(9) 0.0031(9) 0.0072(10)
N1 0.0196(11) 0.0233(12) 0.0224(11) -0.0047(9) -0.0035(9) 0.0133(10)
N2 0.0197(11) 0.0197(11) 0.0168(11) 0.0029(8) 0.0003(8) 0.0097(9)
N3 0.0187(11) 0.0212(11) 0.0142(10) 0.0018(8) -0.0007(8) 0.0079(9)
C1 0.0167(12) 0.0174(13) 0.0265(14) 0.0028(10) 0.0052(10) 0.0080(11)
C2 0.0261(14) 0.0243(14) 0.0311(15) 0.0017(11) 0.0059(11) 0.0181(12)
C3 0.0232(14) 0.0263(14) 0.0319(16) -0.0033(12) 0.0005(11) 0.0166(12)
C4 0.0446(19) 0.0427(18) 0.0254(15) -0.0131(13) -0.0103(13) 0.0338(16)
C5 0.0438(19) 0.0444(19) 0.0274(15) -0.0124(14) -0.0129(13) 0.0344(17)
C6 0.0229(14) 0.0263(14) 0.0280(15) -0.0035(11) -0.0022(11) 0.0154(12)
C7 0.0337(16) 0.0289(15) 0.0256(15) -0.0075(12) -0.0017(12) 0.0208(14)
C8 0.0282(15) 0.0248(14) 0.0231(14) -0.0067(11) -0.0036(11) 0.0149(12)
C9 0.0210(13) 0.0243(14) 0.0210(13) 0.0033(10) 0.0015(10) 0.0108(11)
C10 0.0267(15) 0.0288(15) 0.0181(13) 0.0023(11) 0.0012(11) 0.0166(12)
C11 0.0333(15) 0.0214(13) 0.0176(13) 0.0016(10) 0.0007(11) 0.0159(12)
C12 0.0249(14) 0.0202(13) 0.0157(12) 0.0012(10) -0.0001(10) 0.0083(11)
C13 0.0216(13) 0.0235(13) 0.0108(11) 0.0025(9) 0.0002(9) 0.0104(11)
C14 0.0217(13) 0.0217(13) 0.0110(11) 0.0003(9) -0.0029(9) 0.0085(11)
C15 0.0233(14) 0.0216(13) 0.0149(12) 0.0015(10) -0.0016(10) 0.0069(11)
C16 0.0228(14) 0.0276(14) 0.0174(13) 0.0052(11) -0.0002(10) 0.0088(12)
C17 0.0197(13) 0.0333(15) 0.0133(12) 0.0047(11) 0.0002(10) 0.0115(12)
C18 0.0251(14) 0.0251(14) 0.0166(12) 0.0019(10) 0.0027(10) 0.0141(12)
C19 0.0306(16) 0.0333(17) 0.0413(18) 0.0038(14) 0.0037(13) 0.0219(14)
C20 0.0221(14) 0.0385(17) 0.0253(15) 0.0075(12) 0.0061(11) 0.0154(13)

loop_
_atom_type_symbol
_atom_type_description
_atom_type_scat_dispersion_real
_atom_type_scat_dispersion_imag
_atom_type_scat_source
C C 0.0033 0.0016 'International Tables Vol C Tables 4.2.6.8 and 6.1.1.4'
H H 0.0000 0.0000 'International Tables Vol C Tables 4.2.6.8 and 6.1.1.4'
N N 0.0061 0.0033 'International Tables Vol C Tables 4.2.6.8 and 6.1.1.4'
O O 0.0106 0.0060 'International Tables Vol C Tables 4.2.6.8 and 6.1.1.4'
Cl Cl 0.1484 0.1585 'International Tables Vol C Tables 4.2.6.8 and 6.1.1.4'
Cu Cu 0.3201 1.2651 'International Tables Vol C Tables 4.2.6.8 and 6.1.1.4'

loop_
_geom_angle_atom_site_label_1
_geom_angle_atom_site_label_2
_geom_angle_atom_site_label_3
_geom_angle
_geom_angle_site_symmetry_1
_geom_angle_site_symmetry_3
O1 Cu1 N3 90.25(9) . .
O1 Cu1 N1 90.80(9) . 12_556
N3 Cu1 N1 175.56(10) . 12_556
O1 Cu1 N2 158.69(9) . .
N3 Cu1 N2 80.94(9) . .
N1 Cu1 N2 96.61(10) 12_556 .
O1 Cu1 O1W 95.40(13) . .
N3 Cu1 O1W 94.57(9) . .
N1 Cu1 O1W 89.63(10) 12_556 .
N2 Cu1 O1W 104.58(13) . .
O4 Cl1 O3 109.89(16) . .
O4 Cl1 O6 109.32(14) . .
O3 Cl1 O6 109.78(15) . .
O4 Cl1 O5 109.19(15) . .
O3 Cl1 O5 109.50(16) . .
O6 Cl1 O5 109.14(15) . .
C1 O1 Cu1 110.42(17) . .
Cu1 O1W H1W1 132.1 . .
Cu1 O1W H2W1 101.3 . .
H1W1 O1W H2W1 107.7 . .
H1W2 O2W H2W2 107.7 . .
H1W3 O3W H2W3 117.4 . .
C4 N1 C8 117.5(2) . .
C4 N1 Cu1 119.66(19) . 11_556
C8 N1 Cu1 122.72(19) . 11_556
C13 N2 C9 118.5(2) . .
C13 N2 Cu1 113.91(18) . .
C9 N2 Cu1 127.53(19) . .
C14 N3 C18 119.3(2) . .
C14 N3 Cu1 114.94(18) . .
C18 N3 Cu1 125.72(19) . .
O2 C1 O1 122.7(3) . .
O2 C1 C2 121.4(3) . .
O1 C1 C2 115.9(2) . .
C3 C2 C1 123.3(3) . .
C3 C2 H2 118.4 . .
C1 C2 H2 118.4 . .
C2 C3 C6 124.7(3) . .
C2 C3 H3 117.6 . .
C6 C3 H3 117.6 . .
N1 C4 C5 123.2(3) . .
N1 C4 H4 118.4 . .
C5 C4 H4 118.4 . .
C4 C5 C6 119.4(3) . .
C4 C5 H5 120.3 . .
C6 C5 H5 120.3 . .
C5 C6 C7 117.1(3) . .
C5 C6 C3 121.9(3) . .
C7 C6 C3 120.7(3) . .
C8 C7 C6 119.8(3) . .
C8 C7 H7 120.1 . .
C6 C7 H7 120.1 . .
N1 C8 C7 122.7(3) . .
N1 C8 H8 118.7 . .
C7 C8 H8 118.7 . .
N2 C9 C10 123.5(3) . .
N2 C9 H9 118.2 . .
C10 C9 H9 118.2 . .
C9 C10 C11 117.2(3) . .
C9 C10 C19 120.9(3) . .
C11 C10 C19 121.9(3) . .
C12 C11 C10 119.7(3) . .
C12 C11 H11 120.2 . .
C10 C11 H11 120.2 . .
C11 C12 C13 119.7(3) . .
C11 C12 H12 120.2 . .
C13 C12 H12 120.2 . .
N2 C13 C12 121.4(3) . .
N2 C13 C14 115.1(2) . .
C12 C13 C14 123.5(3) . .
N3 C14 C15 120.7(3) . .
N3 C14 C13 114.9(2) . .
C15 C14 C13 124.4(3) . .
C16 C15 C14 119.6(3) . .
C16 C15 H15 120.2 . .
C14 C15 H15 120.2 . .
C15 C16 C17 120.3(3) . .
C15 C16 H16 119.8 . .
C17 C16 H16 119.8 . .
C18 C17 C16 116.7(3) . .
C18 C17 C20 121.3(3) . .
C16 C17 C20 122.0(3) . .
N3 C18 C17 123.3(3) . .
N3 C18 H18 118.3 . .
C17 C18 H18 118.3 . .
C10 C19 H19A 109.5 . .
C10 C19 H19B 109.5 . .
H19A C19 H19B 109.5 . .
C10 C19 H19C 109.5 . .
H19A C19 H19C 109.5 . .
H19B C19 H19C 109.5 . .
C17 C20 H20A 109.5 . .
C17 C20 H20B 109.5 . .
H20A C20 H20B 109.5 . .
C17 C20 H20C 109.5 . .
H20A C20 H20C 109.5 . .
H20B C20 H20C 109.5 . .

loop_
_geom_bond_atom_site_label_1
_geom_bond_atom_site_label_2
_geom_bond_distance
_geom_bond_site_symmetry_2
Cu1 O1 1.987(2) .
Cu1 N3 2.004(2) .
Cu1 N1 2.006(2) 12_556
Cu1 N2 2.028(2) .
Cu1 O1W 2.206(2) .
Cl1 O4 1.435(2) .
Cl1 O3 1.436(3) .
Cl1 O6 1.441(2) .
Cl1 O5 1.448(2) .
O1 C1 1.287(3) .
O1W H1W1 0.8300 .
O1W H2W1 0.8299 .
O2 C1 1.248(3) .
O2W H1W2 0.8301 .
O2W H2W2 0.8296 .
O3W H1W3 0.8304 .
O3W H2W3 0.8300 .
N1 C4 1.337(4) .
N1 C8 1.339(4) .
N1 Cu1 2.006(2) 11_556
N2 C13 1.349(4) .
N2 C9 1.350(4) .
N3 C14 1.346(4) .
N3 C18 1.345(4) .
C1 C2 1.483(4) .
C2 C3 1.312(4) .
C2 H2 0.9500 .
C3 C6 1.472(4) .
C3 H3 0.9500 .
C4 C5 1.381(4) .
C4 H4 0.9500 .
C5 C6 1.390(4) .
C5 H5 0.9500 .
C6 C7 1.390(4) .
C7 C8 1.383(4) .
C7 H7 0.9500 .
C8 H8 0.9500 .
C9 C10 1.390(4) .
C9 H9 0.9500 .
C10 C11 1.393(4) .
C10 C19 1.503(4) .
C11 C12 1.387(4) .
C11 H11 0.9500 .
C12 C13 1.385(4) .
C12 H12 0.9500 .
C13 C14 1.479(4) .
C14 C15 1.392(4) .
C15 C16 1.378(4) .
C15 H15 0.9500 .
C16 C17 1.394(4) .
C16 H16 0.9500 .
C17 C18 1.390(4) .
C17 C20 1.512(4) .
C18 H18 0.9500 .
C19 H19A 0.9800 .
C19 H19B 0.9800 .
C19 H19C 0.9800 .
C20 H20A 0.9800 .
C20 H20B 0.9800 .
C20 H20C 0.9800 .

loop_
_geom_hbond_atom_site_label_D
_geom_hbond_atom_site_label_H
_geom_hbond_atom_site_label_A
_geom_hbond_distance_DH
_geom_hbond_distance_HA
_geom_hbond_distance_DA
_geom_hbond_angle_DHA
_geom_hbond_site_symmetry_A
O1W H1W1 O5 0.83 2.34 3.060(5) 144.7 1_554
O1W H2W1 O2 0.83 2.19 2.710(3) 120.4 1_554
O3W H1W3 O2W 0.83 1.72 2.343(15) 130.0 1_554
O2W H2W2 O1 0.83 1.93 2.752(7) 168.1 10_666

loop_
_publcif_info_datablock.id
_publcif_info_datablock.publ_exptl
_publcif_info_datablock.publ_geom
_publcif_info_datablock.structure
{809df57c-1251-4297-95c0-68495aa1e469} y y y

loop_
_publcif_info_tables.block_id
_publcif_info_tables.reference_item
{809df57c-1251-4297-95c0-68495aa1e469} '_geom_hbond_atom_site_label_D'

loop_
_publcif_info_cif.paper_type
E
